data_7709221
loop_
_publ_author_name
'N\"o\&sler, Maite'
'Hunger, David'
'Reichert, Felix'
'Winkler, Mario'
'Reimann, Marc'
'Klein, Johannes'
'Suhr, Simon'
'Suntrup, Lisa'
'Beerhues, Julia'
'Kaupp, Martin'
'van Slageren, Joris'
'Sarkar, Biprajit'

_publ_section_title
;
 Spin-state control of cobalt(II) and iron(II) complexes with
 click-derived tripodal ligands through non-covalent and fluorine-specific
 interactions.
;
_journal_issue 48
_journal_name_full 'Dalton transactions (Cambridge, England : 2003)'
_journal_page_first 18097
_journal_page_last 18106
_journal_paper_doi 10.1039/d1dt03535e
_journal_volume 50
_journal_year 2021
_chemical_formula_moiety 'C60 H42 Co F18 N20, 2(B F4), 1.5[CH4O], 0.5[CH4O]'
_chemical_formula_sum 'C62 H50 B2 Co F26 N20 O2'
_chemical_formula_weight 1681.77
_space_group_crystal_system monoclinic
_space_group_IT_number 15
_space_group_name_Hall '-I 2ya'
_space_group_name_H-M_alt 'I 1 2/a 1'
_atom_sites_solution_hydrogens geom
_audit_creation_date 2021-11-02
_audit_creation_method
;
Olex2 1.5-dev
(compiled 2021.10.14 svn.r9718050b for OlexSys, GUI svn.r6225)
;
_audit_update_record
;
2021-11-09 deposited with the CCDC.	2021-12-01 downloaded from the CCDC.
;
_cell_angle_alpha 90
_cell_angle_beta 99.6857(8)
_cell_angle_gamma 90
_cell_formula_units_Z 4
_cell_length_a 11.92498(10)
_cell_length_b 25.4211(2)
_cell_length_c 23.36412(20)
_cell_measurement_reflns_used 19942
_cell_measurement_temperature 100.01(10)
_cell_measurement_theta_max 72.7160
_cell_measurement_theta_min 2.5510
_cell_volume 6981.78(10)
_computing_cell_refinement 'CrysAlisPro 1.171.41.22a (Rigaku OD, 2019)'
_computing_data_collection 'CrysAlisPro 1.171.41.22a (Rigaku OD, 2019)'
_computing_data_reduction 'CrysAlisPro 1.171.41.22a (Rigaku OD, 2019)'
_computing_molecular_graphics 'Olex2 1.5-dev (Dolomanov et al., 2009)'
_computing_publication_material 'Olex2 1.5-dev (Dolomanov et al., 2009)'
_computing_structure_refinement 'SHELXL 2018/3 (Sheldrick, 2015)'
_computing_structure_solution 'SHELXT 2018/2 (Sheldrick, 2018), intrinsic phasing'
_diffrn_ambient_temperature 100.01(10)
_diffrn_detector_area_resol_mean 10.0000
_diffrn_measured_fraction_theta_full 0.985
_diffrn_measured_fraction_theta_max 0.952
_diffrn_measurement_device_type 'XtaLAB Synergy, Dualflex, HyPix-Arc'
_diffrn_measurement_method '\w scans'
_diffrn_radiation_type CuK\a
_diffrn_radiation_wavelength 1.54184
_diffrn_reflns_av_R_equivalents 0.0253
_diffrn_reflns_av_unetI/netI 0.0192
_diffrn_reflns_Laue_measured_fraction_full 0.985
_diffrn_reflns_Laue_measured_fraction_max 0.952
_diffrn_reflns_limit_h_max 14
_diffrn_reflns_limit_h_min -14
_diffrn_reflns_limit_k_max 31
_diffrn_reflns_limit_k_min -31
_diffrn_reflns_limit_l_max 24
_diffrn_reflns_limit_l_min -28
_diffrn_reflns_number 38755
_diffrn_reflns_point_group_measured_fraction_full 0.985
_diffrn_reflns_point_group_measured_fraction_max 0.952
_diffrn_reflns_theta_full 67.684
_diffrn_reflns_theta_max 73.342
_diffrn_reflns_theta_min 2.589
_exptl_absorpt_coefficient_mu 3.100
_exptl_absorpt_correction_T_max 1.00000
_exptl_absorpt_correction_T_min 0.70011
_exptl_absorpt_correction_type multi-scan
_exptl_absorpt_process_details
;
CrysAlisPro 1.171.41.22a (Rigaku Oxford Diffraction, 2019)
Empirical absorption correction using spherical harmonics,
 implemented in SCALE3 ABSPACK scaling algorithm.
;
_exptl_crystal_colour colorless
_exptl_crystal_density_diffrn 1.600
_exptl_crystal_description plate
_exptl_crystal_F_000 3396
_exptl_crystal_size_max 0.12
_exptl_crystal_size_mid 0.07
_exptl_crystal_size_min 0.04
_refine_diff_density_max 0.346
_refine_diff_density_min -0.233
_refine_diff_density_rms 0.047
_refine_ls_extinction_method none
_refine_ls_goodness_of_fit_ref 1.021
_refine_ls_hydrogen_treatment constr
_refine_ls_matrix_type full
_refine_ls_number_parameters 628
_refine_ls_number_reflns 6686
_refine_ls_number_restraints 332
_refine_ls_restrained_S_all 1.052
_refine_ls_R_factor_all 0.0464
_refine_ls_R_factor_gt 0.0408
_refine_ls_shift/su_max 0.001
_refine_ls_shift/su_mean 0.000
_refine_ls_structure_factor_coef Fsqd
_refine_ls_weighting_details 'w=1/[\s^2^(Fo^2^)+(0.0624P)^2^+7.3506P] where P=(Fo^2^+2Fc^2^)/3'
_refine_ls_weighting_scheme calc
_refine_ls_wR_factor_gt 0.1087
_refine_ls_wR_factor_ref 0.1122
_reflns_Friedel_coverage 0.000
_reflns_number_gt 5988
_reflns_number_total 6686
_reflns_threshold_expression 'I > 2\s(I)'
_cod_data_source_file d1dt03535e2.cif
_cod_data_source_block co_l2_100k_cu
_cod_database_code 7709221
_shelx_shelxl_version_number 2018/3
_shelx_space_group_comment
;
The symmetry employed for this shelxl refinement is uniquely defined
by the following loop, which should always be used as a source of
symmetry information in preference to the above space-group names.
They are only intended as comments.
;
_olex2_refinement_description
;
1. Fixed Uiso
 At 1.2 times of:
  All C(H) groups, All C(H,H) groups
2. Restrained distances
 B1-F5 \\sim B1-F6 \\sim B1-F7 \\sim B1-F8
 with sigma of 0.02
 F5-F6 \\sim F6-F7 \\sim F7-F8 \\sim F8-F5 \\sim F6-F8 \\sim F5-F7
 with sigma of 0.04
 B1-F6 \\sim B1A-F6A
 with sigma of 0.02
 F5-F7 \\sim F5A-F7A
 with sigma of 0.04
 F7-F8 \\sim F7A-F8A
 with sigma of 0.04
 B1-F7 \\sim B1A-F7A
 with sigma of 0.02
 F6-F7 \\sim F6A-F7A
 with sigma of 0.04
 F5-F6 \\sim F5A-F6A
 with sigma of 0.04
 B1-F5 \\sim B1A-F5A
 with sigma of 0.02
 F5-F8 \\sim F5A-F8A
 with sigma of 0.04
 F6-F8 \\sim F6A-F8A
 with sigma of 0.04
 B1-F8 \\sim B1A-F8A
 with sigma of 0.02
 B2-F9 \\sim B2-F10 \\sim B2-F11 \\sim B2-F12
 with sigma of 0.02
 F9-F10 \\sim F10-F11 \\sim F11-F12 \\sim F12-F9 \\sim F10-F12 \\sim F9-F11
 with sigma of 0.04
 F10-F12 \\sim F10A-F12A
 with sigma of 0.04
 F9-F11 \\sim F9A-F11A
 with sigma of 0.04
 F9-F10 \\sim F9A-F10A
 with sigma of 0.04
 F9-F12 \\sim F9A-F12A
 with sigma of 0.04
 F11-F12 \\sim F11A-F12A
 with sigma of 0.04
 B2-F12 \\sim B2A-F12A
 with sigma of 0.02
 F10-F11 \\sim F10A-F11A
 with sigma of 0.04
 B2-F9 \\sim B2A-F9A
 with sigma of 0.02
 B2-F10 \\sim B2A-F10A
 with sigma of 0.02
 B2-F11 \\sim B2A-F11A
 with sigma of 0.02
3. Uiso/Uaniso restraints and constraints
B2 \\sim F9 \\sim F10 \\sim F11 \\sim F12: within 2A with sigma of 0.04 and
sigma for terminal atoms of 0.08 within 2A
4. Rigid body (RIGU) restrains
 B2, F9, F10, F11, F12
 with sigma for 1-2 distances of 0.001 and sigma for 1-3 distances of 0.001
 B2A, F9A, F12A, F11A, F10A
 with sigma for 1-2 distances of 0.001 and sigma for 1-3 distances of 0.001
 B1A, F5A, F6A, F7A, F8A
 with sigma for 1-2 distances of 0.001 and sigma for 1-3 distances of 0.001
 B1, F5, F6, F7, F8
 with sigma for 1-2 distances of 0.001 and sigma for 1-3 distances of 0.001
5. Others
 Fixed Sof: B1(0.25) F5(0.25) F6(0.25) F7(0.25) F8(0.25) B1A(0.25) F5A(0.25)
 F6A(0.25) F7A(0.25) F8A(0.25) B2(0.25) F9(0.25) F10(0.25) F11(0.25) F12(0.25)
 B2A(0.25) F9A(0.25) F12A(0.25) F11A(0.25) F10A(0.25)
6.a Secondary CH2 refined with riding coordinates:
 C6AA(H6AA,H6AB), C1AA(H1AA,H1AB), C3(H3A,H3B), C0BA(H0BA,H0BB), C9(H9A,H9B),
 C11(H11A,H11B)
6.b Aromatic/amide H refined with riding coordinates:
 C2(H2), C3BA(H3BA), C4BA(H4BA), C(H), C8(H8), C14(H14), C15(H15), C16(H16),
 C17(H17)
;
_smtbx_masks_special_details
;
A solvent mask was calculated and 152 electrons were 
found in a volume of 580\%A^3^ in 2 voids per unit cell. 
This is consistent with the presence of 1.5[CH4O] in one cavity 
and another 0.5[CH4O] in another cavity per Formula Unit 
which account for 144 electrons per unit cell.
;
_smtbx_masks_void_probe_radius 1.2
_smtbx_masks_void_truncation_radius 1.2
_olex2_submission_special_instructions 'No special instructions were received'

loop_
_space_group_symop_operation_xyz
'x, y, z'
'-x+1/2, y, -z'
'x+1/2, y+1/2, z+1/2'
'-x+1, y+1/2, -z+1/2'
'-x, -y, -z'
'x-1/2, -y, z'
'-x+1/2, -y+1/2, -z+1/2'
'x, -y+1/2, z+1/2'

loop_
_atom_site_label
_atom_site_type_symbol
_atom_site_fract_x
_atom_site_fract_y
_atom_site_fract_z
_atom_site_U_iso_or_equiv
_atom_site_adp_type
_atom_site_occupancy
_atom_site_site_symmetry_order
_atom_site_calc_flag
_atom_site_refinement_flags_posn
_atom_site_refinement_flags_adp
_atom_site_refinement_flags_occupancy
_atom_site_disorder_assembly
_atom_site_disorder_group
Co1A Co 0.750000 0.250000 0.750000 0.02347(11) Uani 1 2 d S . P . .
F4AA F 0.23757(11) 0.35194(5) 0.68332(6) 0.0454(3) Uani 1 1 d . . . . .
F0AA F 1.01932(14) 0.39206(6) 0.60905(6) 0.0593(4) Uani 1 1 d . . . . .
F F 0.47392(12) 0.48555(5) 0.63270(6) 0.0524(4) Uani 1 1 d . . . . .
F1AA F 0.41619(12) -0.09391(6) 0.67677(7) 0.0562(4) Uani 1 1 d . . . . .
N N 0.82271(14) 0.25302(6) 0.67559(7) 0.0288(4) Uani 1 1 d . . . . .
F2AA F 0.17733(12) 0.52713(5) 0.73251(7) 0.0550(4) Uani 1 1 d . . . . .
F2 F 0.72267(13) -0.04983(6) 0.58503(7) 0.0602(4) Uani 1 1 d . . . . .
N4AA N 0.50479(15) 0.07917(6) 0.71168(8) 0.0374(4) Uani 1 1 d . . . . .
N0AA N 0.90857(14) 0.27984(6) 0.66093(7) 0.0326(4) Uani 1 1 d . . . . .
N3 N 0.65546(13) 0.18474(6) 0.69944(7) 0.0270(3) Uani 1 1 d . . . . .
N2AA N 0.60238(14) 0.28923(6) 0.70558(7) 0.0299(3) Uani 1 1 d . . . . .
F3 F 0.72699(16) -0.20797(6) 0.68771(8) 0.0725(5) Uani 1 1 d . . . . .
N3AA N 0.57342(14) 0.33723(6) 0.68673(7) 0.0319(4) Uani 1 1 d . . . . .
N1 N 0.45860(15) 0.03964(7) 0.67985(9) 0.0396(4) Uani 1 1 d . . . . .
C5AA C 0.61041(17) 0.08862(7) 0.69939(9) 0.0302(4) Uani 1 1 d . . . . .
N4 N 0.53437(15) 0.02423(6) 0.64690(8) 0.0349(4) Uani 1 1 d . . . . .
C7AA C 0.51900(19) -0.10529(8) 0.66341(10) 0.0390(5) Uani 1 1 d . . . . .
C2 C 0.63037(18) 0.05330(8) 0.65790(9) 0.0346(4) Uani 1 1 d . . . . .
H2 H 0.695419 0.050086 0.641105 0.042 Uiso 1 1 calc R U . . .
C9AA C 0.35913(17) 0.41665(8) 0.65748(9) 0.0322(4) Uani 1 1 d . . . . .
N2 N 0.47027(15) 0.33317(6) 0.65512(8) 0.0341(4) Uani 1 1 d . . . . .
N5 N 0.92400(15) 0.26000(7) 0.61016(8) 0.0351(4) Uani 1 1 d . . . . .
C2BA C 0.78398(16) 0.21666(7) 0.63444(9) 0.0290(4) Uani 1 1 d . . . . .
C3BA C 0.3280(2) 0.50761(8) 0.68398(10) 0.0421(5) Uani 1 1 d . . . . .
H3BA H 0.348196 0.542943 0.683882 0.050 Uiso 1 1 calc R U . . .
C6AA C 0.68183(17) 0.18414(8) 0.63905(9) 0.0319(4) Uani 1 1 d . . . . .
H6AA H 0.695092 0.148200 0.627958 0.038 Uiso 1 1 calc R U . . .
H6AB H 0.616984 0.197590 0.612376 0.038 Uiso 1 1 calc R U . . .
C4BA C 0.84969(18) 0.22086(8) 0.59192(10) 0.0352(4) Uani 1 1 d . . . . .
H4BA H 0.844412 0.201180 0.558018 0.042 Uiso 1 1 calc R U . . .
F4 F 0.88742(16) 0.26748(8) 0.46767(7) 0.0804(6) Uani 1 1 d . . . . .
C5BA C 0.26849(17) 0.40346(8) 0.68463(9) 0.0339(4) Uani 1 1 d . . . . .
C1AA C 0.53301(16) 0.19784(7) 0.69840(9) 0.0312(4) Uani 1 1 d . . . . .
H1AA H 0.485431 0.177061 0.669023 0.037 Uiso 1 1 calc R U . . .
H1AB H 0.511683 0.190125 0.735783 0.037 Uiso 1 1 calc R U . . .
C6BA C 0.95637(18) 0.32755(9) 0.54000(9) 0.0393(5) Uani 1 1 d . . . . .
C7BA C 0.38658(19) 0.46954(8) 0.65882(9) 0.0375(5) Uani 1 1 d . . . . .
C3 C 1.00851(19) 0.28432(9) 0.57922(11) 0.0430(5) Uani 1 1 d . . . . .
H3A H 1.039452 0.257767 0.556448 0.052 Uiso 1 1 calc R U . . .
H3B H 1.070573 0.298427 0.607194 0.052 Uiso 1 1 calc R U . . .
C0BA C 0.68254(16) 0.13265(7) 0.72815(9) 0.0287(4) Uani 1 1 d . . . . .
H0BA H 0.672041 0.135105 0.768343 0.034 Uiso 1 1 calc R U . . .
H0BB H 0.761908 0.124484 0.727898 0.034 Uiso 1 1 calc R U . . .
C C 0.8486(2) 0.35669(19) 0.44737(12) 0.0761(11) Uani 1 1 d . . . . .
H H 0.809059 0.348634 0.410640 0.091 Uiso 1 1 calc R U . . .
C9BA C 0.9639(2) 0.38008(10) 0.55590(10) 0.0453(5) Uani 1 1 d . . . . .
C0CA C 0.8972(2) 0.31816(13) 0.48494(11) 0.0553(7) Uani 1 1 d . . . . .
F1 F 0.81553(18) 0.44613(11) 0.43075(10) 0.1179(10) Uani 1 1 d . . . . .
C6 C 0.56664(18) -0.06959(8) 0.62960(9) 0.0353(5) Uani 1 1 d . . . . .
C7 C 0.6749(2) -0.16249(9) 0.66910(11) 0.0492(6) Uani 1 1 d . . . . .
C8 C 0.7287(2) -0.12904(10) 0.63630(12) 0.0518(6) Uani 1 1 d . . . . .
H8 H 0.799642 -0.136948 0.627064 0.062 Uiso 1 1 calc R U . . .
C9 C 0.5070(2) -0.01986(8) 0.60633(10) 0.0400(5) Uani 1 1 d . . . . .
H9A H 0.529529 -0.011005 0.569504 0.048 Uiso 1 1 calc R U . . .
H9B H 0.425470 -0.025692 0.599479 0.048 Uiso 1 1 calc R U . . .
C10 C 0.51731(17) 0.25498(7) 0.68497(9) 0.0317(4) Uani 1 1 d . . . . .
C11 C 0.4164(2) 0.37851(9) 0.62256(10) 0.0405(5) Uani 1 1 d . . . . .
H11A H 0.360327 0.365609 0.590710 0.049 Uiso 1 1 calc R U . . .
H11B H 0.473926 0.397293 0.605877 0.049 Uiso 1 1 calc R U . . .
C12 C 0.23840(19) 0.49061(9) 0.70914(10) 0.0408(5) Uani 1 1 d . . . . .
C13 C 0.6728(2) -0.08357(9) 0.61787(10) 0.0422(5) Uani 1 1 d . . . . .
C14 C 0.43182(18) 0.28310(8) 0.65239(10) 0.0367(5) Uani 1 1 d . . . . .
H14 H 0.362664 0.270568 0.632750 0.044 Uiso 1 1 calc R U . . .
C15 C 0.5702(2) -0.15163(9) 0.68373(11) 0.0447(5) Uani 1 1 d . . . . .
H15 H 0.535676 -0.174646 0.706358 0.054 Uiso 1 1 calc R U . . .
C16 C 0.9188(2) 0.42091(12) 0.52053(14) 0.0630(8) Uani 1 1 d . . . . .
H16 H 0.926817 0.455799 0.532498 0.076 Uiso 1 1 calc R U . . .
C17 C 0.20659(18) 0.43859(9) 0.71135(10) 0.0381(5) Uani 1 1 d . . . . .
H17 H 0.147034 0.427963 0.729746 0.046 Uiso 1 1 calc R U . . .
C18 C 0.8615(3) 0.40725(18) 0.46676(14) 0.0761(10) Uani 1 1 d . . . . .
B1 B 0.2499(15) 0.2930(5) 0.4984(7) 0.061(2) Uani 0.25 1 d D . P A -1
F5 F 0.2348(8) 0.3097(5) 0.5525(4) 0.074(3) Uani 0.25 1 d D . P A -1
F6 F 0.2881(7) 0.3321(4) 0.4662(4) 0.069(3) Uani 0.25 1 d D . P A -1
F7 F 0.3296(13) 0.2527(6) 0.5079(7) 0.127(6) Uani 0.25 1 d D . P A -1
F8 F 0.1444(14) 0.2743(8) 0.4735(7) 0.105(5) Uani 0.25 1 d D . P A -1
B1A B 0.2412(12) 0.2713(4) 0.4942(7) 0.0494(19) Uani 0.25 1 d D . P B -2
F5A F 0.2697(14) 0.2360(5) 0.4548(8) 0.050(2) Uani 0.25 1 d D . P B -2
F6A F 0.3169(9) 0.3126(5) 0.4992(6) 0.094(3) Uani 0.25 1 d D . P B -2
F7A F 0.1330(8) 0.2891(4) 0.4741(6) 0.058(2) Uani 0.25 1 d D . P B -2
F8A F 0.2420(14) 0.2468(6) 0.5471(7) 0.078(4) Uani 0.25 1 d D . P B -2
B2 B 0.7354(13) 0.0882(5) 0.4948(6) 0.060(3) Uani 0.25 1 d D U P C -1
F9 F 0.8441(11) 0.0689(8) 0.5078(7) 0.159(5) Uani 0.25 1 d D U P C -1
F10 F 0.7302(15) 0.1377(5) 0.5192(6) 0.129(5) Uani 0.25 1 d D U P C -1
F11 F 0.7059(12) 0.0916(6) 0.4369(4) 0.044(2) Uani 0.25 1 d D U P C -1
F12 F 0.6736(12) 0.0525(5) 0.5208(5) 0.088(3) Uani 0.25 1 d D U P C -1
B2A B 0.7137(9) 0.0955(4) 0.5078(5) 0.0384(18) Uani 0.25 1 d D . P D -2
F9A F 0.8086(10) 0.0894(7) 0.5483(5) 0.058(3) Uani 0.25 1 d D . P D -2
F12A F 0.6212(8) 0.0660(4) 0.5159(4) 0.057(2) Uani 0.25 1 d D . P D -2
F11A F 0.7355(10) 0.0832(6) 0.4530(5) 0.062(3) Uani 0.25 1 d D . P D -2
F10A F 0.6828(9) 0.1469(3) 0.5120(4) 0.056(2) Uani 0.25 1 d D . P D -2

loop_
_atom_site_aniso_label
_atom_site_aniso_U_11
_atom_site_aniso_U_22
_atom_site_aniso_U_33
_atom_site_aniso_U_23
_atom_site_aniso_U_13
_atom_site_aniso_U_12
Co1A 0.0243(2) 0.01649(19) 0.0304(2) -0.00088(16) 0.00691(16) 0.00077(16)
F4AA 0.0476(7) 0.0270(6) 0.0650(9) -0.0015(6) 0.0189(6) -0.0012(5)
F0AA 0.0701(10) 0.0494(8) 0.0542(9) -0.0126(7) -0.0017(7) -0.0085(7)
F 0.0558(8) 0.0470(8) 0.0581(9) 0.0070(6) 0.0205(7) -0.0102(6)
F1AA 0.0505(8) 0.0466(8) 0.0788(10) 0.0018(7) 0.0320(7) 0.0004(6)
N 0.0290(8) 0.0229(8) 0.0355(9) -0.0010(6) 0.0082(7) -0.0001(6)
F2AA 0.0566(8) 0.0433(8) 0.0654(9) -0.0208(7) 0.0112(7) 0.0101(6)
F2 0.0502(8) 0.0639(9) 0.0715(10) 0.0103(8) 0.0251(7) -0.0082(7)
N4AA 0.0389(9) 0.0248(8) 0.0509(11) -0.0036(7) 0.0144(8) -0.0045(7)
N0AA 0.0322(8) 0.0303(8) 0.0377(10) -0.0041(7) 0.0124(7) -0.0029(7)
N3 0.0288(8) 0.0202(7) 0.0330(9) 0.0001(6) 0.0078(6) -0.0010(6)
N2AA 0.0334(8) 0.0214(7) 0.0362(9) -0.0004(6) 0.0100(7) 0.0030(6)
F3 0.0910(12) 0.0464(9) 0.0781(12) 0.0071(8) 0.0088(9) 0.0270(8)
N3AA 0.0346(9) 0.0250(8) 0.0375(9) 0.0015(7) 0.0106(7) 0.0053(7)
N1 0.0364(9) 0.0276(9) 0.0563(12) -0.0034(8) 0.0125(8) -0.0029(7)
C5AA 0.0324(10) 0.0204(8) 0.0390(11) 0.0022(8) 0.0091(8) 0.0003(7)
N4 0.0373(9) 0.0253(8) 0.0427(10) -0.0025(7) 0.0086(8) -0.0036(7)
C7AA 0.0386(11) 0.0329(10) 0.0481(13) -0.0079(9) 0.0150(10) -0.0061(9)
C2 0.0360(11) 0.0266(10) 0.0427(12) -0.0006(8) 0.0110(9) -0.0043(8)
C9AA 0.0327(10) 0.0300(10) 0.0332(11) 0.0039(8) 0.0041(8) 0.0085(8)
N2 0.0347(9) 0.0284(8) 0.0405(10) 0.0047(7) 0.0099(7) 0.0089(7)
N5 0.0336(9) 0.0331(9) 0.0421(10) -0.0044(7) 0.0168(8) -0.0035(7)
C2BA 0.0329(10) 0.0225(9) 0.0320(10) -0.0023(7) 0.0068(8) 0.0007(7)
C3BA 0.0524(13) 0.0278(10) 0.0438(13) -0.0022(9) 0.0014(10) -0.0007(9)
C6AA 0.0396(11) 0.0245(9) 0.0328(11) -0.0030(8) 0.0097(9) -0.0065(8)
C4BA 0.0392(11) 0.0298(10) 0.0387(11) -0.0065(8) 0.0127(9) -0.0015(8)
F4 0.0750(11) 0.1131(14) 0.0597(10) -0.0491(10) 0.0304(9) -0.0442(11)
C5BA 0.0347(10) 0.0244(9) 0.0414(12) 0.0011(8) 0.0033(9) 0.0019(8)
C1AA 0.0280(9) 0.0250(9) 0.0400(11) 0.0001(8) 0.0041(8) -0.0008(7)
C6BA 0.0338(11) 0.0523(13) 0.0353(11) -0.0043(9) 0.0160(9) -0.0124(9)
C7BA 0.0402(11) 0.0355(11) 0.0366(12) 0.0049(9) 0.0058(9) -0.0013(9)
C3 0.0366(11) 0.0454(12) 0.0529(14) -0.0077(10) 0.0242(10) -0.0082(10)
C0BA 0.0326(10) 0.0187(8) 0.0355(10) 0.0003(7) 0.0077(8) 0.0001(7)
C 0.0443(15) 0.155(4) 0.0309(14) 0.0077(18) 0.0111(11) -0.0182(19)
C9BA 0.0438(12) 0.0516(14) 0.0417(13) -0.0021(10) 0.0109(10) -0.0099(11)
C0CA 0.0423(13) 0.091(2) 0.0370(14) -0.0174(13) 0.0204(11) -0.0238(13)
F1 0.0803(13) 0.182(2) 0.0961(15) 0.0928(17) 0.0286(12) 0.0262(14)
C6 0.0390(11) 0.0275(10) 0.0392(12) -0.0083(8) 0.0063(9) -0.0049(8)
C7 0.0600(15) 0.0350(12) 0.0515(14) -0.0014(10) 0.0056(12) 0.0097(11)
C8 0.0434(13) 0.0526(14) 0.0607(16) -0.0039(12) 0.0122(11) 0.0097(11)
C9 0.0448(12) 0.0288(10) 0.0448(13) -0.0063(9) 0.0031(10) -0.0053(9)
C10 0.0299(10) 0.0264(10) 0.0389(11) -0.0015(8) 0.0059(8) 0.0004(8)
C11 0.0458(12) 0.0354(11) 0.0417(12) 0.0103(9) 0.0111(10) 0.0170(9)
C12 0.0420(12) 0.0335(11) 0.0450(13) -0.0110(9) 0.0021(10) 0.0071(9)
C13 0.0414(12) 0.0413(12) 0.0456(13) -0.0027(10) 0.0122(10) -0.0073(10)
C14 0.0317(10) 0.0331(11) 0.0448(12) 0.0005(9) 0.0050(9) 0.0017(8)
C15 0.0577(14) 0.0305(11) 0.0476(13) -0.0024(9) 0.0137(11) -0.0047(10)
C16 0.0595(17) 0.0616(17) 0.072(2) 0.0179(14) 0.0232(15) -0.0020(14)
C17 0.0327(10) 0.0390(11) 0.0428(12) -0.0055(9) 0.0075(9) 0.0017(9)
C18 0.0513(16) 0.126(3) 0.0545(19) 0.043(2) 0.0177(14) 0.0024(19)
B1 0.045(4) 0.095(6) 0.046(3) 0.022(4) 0.012(3) 0.011(4)
F5 0.044(5) 0.134(8) 0.046(3) 0.010(4) 0.012(3) -0.009(4)
F6 0.032(4) 0.114(6) 0.063(5) 0.044(5) 0.013(4) 0.021(4)
F7 0.121(9) 0.148(9) 0.138(11) 0.089(9) 0.091(9) 0.075(9)
F8 0.085(5) 0.191(14) 0.036(5) 0.017(6) 0.002(4) -0.046(8)
B1A 0.036(4) 0.063(4) 0.052(4) -0.012(4) 0.014(3) 0.006(3)
F5A 0.054(5) 0.046(3) 0.056(3) -0.005(3) 0.024(4) 0.001(3)
F6A 0.071(6) 0.093(5) 0.133(10) -0.057(5) 0.055(6) -0.029(5)
F7A 0.043(4) 0.064(5) 0.075(7) 0.032(4) 0.034(4) 0.016(3)
F8A 0.045(5) 0.141(11) 0.045(3) 0.007(6) 0.004(4) 0.014(6)
B2 0.081(6) 0.068(5) 0.030(4) 0.013(3) 0.003(4) -0.031(5)
F9 0.091(6) 0.249(14) 0.127(11) 0.097(10) -0.008(6) 0.015(8)
F10 0.223(15) 0.098(6) 0.075(7) -0.043(6) 0.046(8) -0.087(7)
F11 0.060(5) 0.047(4) 0.028(4) 0.009(3) 0.015(3) -0.011(4)
F12 0.142(8) 0.079(6) 0.054(6) 0.019(4) 0.048(6) -0.031(6)
B2A 0.050(4) 0.034(3) 0.029(3) -0.001(3) 0.001(3) -0.009(3)
F9A 0.056(5) 0.075(7) 0.039(4) 0.002(5) -0.006(5) 0.004(4)
F12A 0.071(4) 0.061(4) 0.042(4) -0.011(3) 0.014(3) -0.032(4)
F11A 0.055(6) 0.097(7) 0.035(3) -0.013(4) 0.007(4) -0.001(5)
F10A 0.094(5) 0.036(3) 0.036(3) 0.009(2) 0.007(3) 0.005(3)

loop_
_atom_type_symbol
_atom_type_description
_atom_type_scat_dispersion_real
_atom_type_scat_dispersion_imag
_atom_type_scat_source
B B 0.0090 0.0039 'International Tables Vol C Tables 4.2.6.8 and 6.1.1.4'
C C 0.0181 0.0091 'International Tables Vol C Tables 4.2.6.8 and 6.1.1.4'
Co Co -2.3653 3.6143 'International Tables Vol C Tables 4.2.6.8 and 6.1.1.4'
F F 0.0727 0.0534 'International Tables Vol C Tables 4.2.6.8 and 6.1.1.4'
H H 0.0000 0.0000 'International Tables Vol C Tables 4.2.6.8 and 6.1.1.4'
N N 0.0311 0.0180 'International Tables Vol C Tables 4.2.6.8 and 6.1.1.4'
O O 0.0492 0.0322 'International Tables Vol C Tables 4.2.6.8 and 6.1.1.4'

loop_
_geom_angle_atom_site_label_1
_geom_angle_atom_site_label_2
_geom_angle_atom_site_label_3
_geom_angle
_geom_angle_site_symmetry_1
_geom_angle_site_symmetry_3
_geom_angle_publ_flag
N Co1A N 180.0 7_656 . y
N Co1A N3 80.13(6) . . y
N Co1A N3 80.13(6) 7_656 7_656 y
N Co1A N3 99.87(6) 7_656 . y
N Co1A N3 99.87(6) . 7_656 y
N Co1A N2AA 90.11(6) 7_656 7_656 y
N Co1A N2AA 90.11(6) . . y
N Co1A N2AA 89.89(6) 7_656 . y
N Co1A N2AA 89.89(6) . 7_656 y
N3 Co1A N3 180.0 . 7_656 y
N2AA Co1A N3 77.75(6) 7_656 7_656 y
N2AA Co1A N3 102.25(6) 7_656 . y
N2AA Co1A N3 77.75(6) . . y
N2AA Co1A N3 102.25(6) . 7_656 y
N2AA Co1A N2AA 180.0 7_656 . y
N0AA N Co1A 133.51(13) . . ?
N0AA N C2BA 110.72(16) . . ?
C2BA N Co1A 115.39(12) . . ?
N1 N4AA C5AA 109.30(17) . . ?
N N0AA N5 105.36(15) . . ?
C6AA N3 Co1A 109.84(11) . . ?
C1AA N3 Co1A 104.39(11) . . ?
C1AA N3 C6AA 110.29(15) . . ?
C1AA N3 C0BA 109.97(14) . . ?
C0BA N3 Co1A 111.69(11) . . ?
C0BA N3 C6AA 110.51(14) . . ?
N3AA N2AA Co1A 137.77(13) . . ?
N3AA N2AA C10 109.55(16) . . ?
C10 N2AA Co1A 112.18(12) . . ?
N2AA N3AA N2 106.19(16) . . ?
N4AA N1 N4 106.83(16) . . ?
N4AA C5AA C2 108.11(17) . . ?
N4AA C5AA C0BA 121.26(17) . . ?
C2 C5AA C0BA 130.60(18) . . ?
N1 N4 C2 111.24(17) . . ?
N1 N4 C9 119.73(17) . . ?
C2 N4 C9 129.02(18) . . ?
F1AA C7AA C6 117.9(2) . . ?
F1AA C7AA C15 118.2(2) . . ?
C15 C7AA C6 123.9(2) . . ?
C5AA C2 H2 127.7 . . ?
N4 C2 C5AA 104.51(18) . . ?
N4 C2 H2 127.7 . . ?
C5BA C9AA C11 123.62(19) . . ?
C7BA C9AA C5BA 115.19(18) . . ?
C7BA C9AA C11 120.80(19) . . ?
N3AA N2 C11 120.72(17) . . ?
N3AA N2 C14 112.01(16) . . ?
C14 N2 C11 126.86(19) . . ?
N0AA N5 C4BA 112.23(16) . . ?
N0AA N5 C3 119.20(17) . . ?
C4BA N5 C3 128.37(18) . . ?
N C2BA C6AA 120.74(17) . . ?
N C2BA C4BA 107.01(17) . . ?
C4BA C2BA C6AA 132.08(18) . . ?
C7BA C3BA H3BA 121.7 . . ?
C12 C3BA H3BA 121.7 . . ?
C12 C3BA C7BA 116.6(2) . . ?
N3 C6AA H6AA 109.3 . . ?
N3 C6AA H6AB 109.3 . . ?
C2BA C6AA N3 111.49(16) . . ?
C2BA C6AA H6AA 109.3 . . ?
C2BA C6AA H6AB 109.3 . . ?
H6AA C6AA H6AB 108.0 . . ?
N5 C4BA C2BA 104.68(18) . . ?
N5 C4BA H4BA 127.7 . . ?
C2BA C4BA H4BA 127.7 . . ?
F4AA C5BA C9AA 116.94(18) . . ?
F4AA C5BA C17 118.16(19) . . ?
C17 C5BA C9AA 124.88(19) . . ?
N3 C1AA H1AA 110.1 . . ?
N3 C1AA H1AB 110.1 . . ?
H1AA C1AA H1AB 108.4 . . ?
C10 C1AA N3 107.96(15) . . ?
C10 C1AA H1AA 110.1 . . ?
C10 C1AA H1AB 110.1 . . ?
C9BA C6BA C3 122.8(2) . . ?
C0CA C6BA C3 122.6(2) . . ?
C0CA C6BA C9BA 114.6(2) . . ?
F C7BA C9AA 118.60(19) . . ?
F C7BA C3BA 117.59(19) . . ?
C3BA C7BA C9AA 123.8(2) . . ?
N5 C3 C6BA 111.15(18) . . ?
N5 C3 H3A 109.4 . . ?
N5 C3 H3B 109.4 . . ?
C6BA C3 H3A 109.4 . . ?
C6BA C3 H3B 109.4 . . ?
H3A C3 H3B 108.0 . . ?
N3 C0BA C5AA 113.31(16) . . ?
N3 C0BA H0BA 108.9 . . ?
N3 C0BA H0BB 108.9 . . ?
C5AA C0BA H0BA 108.9 . . ?
C5AA C0BA H0BB 108.9 . . ?
H0BA C0BA H0BB 107.7 . . ?
C0CA C H 121.7 . . ?
C18 C H 121.7 . . ?
C18 C C0CA 116.6(3) . . ?
F0AA C9BA C6BA 117.9(2) . . ?
F0AA C9BA C16 117.8(2) . . ?
C16 C9BA C6BA 124.3(2) . . ?
F4 C0CA C6BA 116.7(3) . . ?
F4 C0CA C 118.9(3) . . ?
C C0CA C6BA 124.5(3) . . ?
C7AA C6 C9 122.8(2) . . ?
C13 C6 C7AA 114.8(2) . . ?
C13 C6 C9 122.4(2) . . ?
F3 C7 C8 118.5(2) . . ?
F3 C7 C15 118.6(2) . . ?
C8 C7 C15 122.8(2) . . ?
C7 C8 H8 121.6 . . ?
C13 C8 C7 116.8(2) . . ?
C13 C8 H8 121.6 . . ?
N4 C9 C6 111.56(18) . . ?
N4 C9 H9A 109.3 . . ?
N4 C9 H9B 109.3 . . ?
C6 C9 H9A 109.3 . . ?
C6 C9 H9B 109.3 . . ?
H9A C9 H9B 108.0 . . ?
N2AA C10 C1AA 119.25(18) . . ?
N2AA C10 C14 107.69(17) . . ?
C14 C10 C1AA 133.01(19) . . ?
C9AA C11 H11A 108.5 . . ?
C9AA C11 H11B 108.5 . . ?
N2 C11 C9AA 115.11(17) . . ?
N2 C11 H11A 108.5 . . ?
N2 C11 H11B 108.5 . . ?
H11A C11 H11B 107.5 . . ?
F2AA C12 C3BA 117.9(2) . . ?
F2AA C12 C17 118.3(2) . . ?
C3BA C12 C17 123.8(2) . . ?
F2 C13 C6 116.9(2) . . ?
F2 C13 C8 118.5(2) . . ?
C8 C13 C6 124.6(2) . . ?
N2 C14 C10 104.54(18) . . ?
N2 C14 H14 127.7 . . ?
C10 C14 H14 127.7 . . ?
C7AA C15 C7 117.1(2) . . ?
C7AA C15 H15 121.5 . . ?
C7 C15 H15 121.5 . . ?
C9BA C16 H16 121.9 . . ?
C18 C16 C9BA 116.3(3) . . ?
C18 C16 H16 121.9 . . ?
C5BA C17 C12 115.7(2) . . ?
C5BA C17 H17 122.1 . . ?
C12 C17 H17 122.1 . . ?
C C18 C16 123.7(3) . . ?
F1 C18 C 118.1(3) . . ?
F1 C18 C16 118.2(4) . . ?
F5 B1 F7 105.8(12) . . ?
F5 B1 F8 104.2(13) . . ?
F6 B1 F5 112.9(11) . . ?
F6 B1 F7 109.9(12) . . ?
F6 B1 F8 112.4(13) . . ?
F8 B1 F7 111.4(14) . . ?
F5A B1A F6A 108.8(12) . . ?
F5A B1A F7A 108.2(11) . . ?
F5A B1A F8A 109.9(9) . . ?
F6A B1A F8A 111.2(13) . . ?
F7A B1A F6A 110.1(12) . . ?
F7A B1A F8A 108.6(13) . . ?
F9 B2 F10 109.9(14) . . ?
F9 B2 F12 102.9(10) . . ?
F11 B2 F9 108.9(13) . . ?
F11 B2 F10 109.5(12) . . ?
F11 B2 F12 114.8(11) . . ?
F12 B2 F10 110.6(12) . . ?
F9A B2A F12A 115.9(11) . . ?
F9A B2A F11A 110.7(10) . . ?
F9A B2A F10A 105.3(10) . . ?
F12A B2A F11A 106.5(11) . . ?
F10A B2A F12A 106.3(9) . . ?
F10A B2A F11A 112.2(11) . . ?

loop_
_geom_bond_atom_site_label_1
_geom_bond_atom_site_label_2
_geom_bond_distance
_geom_bond_site_symmetry_2
_geom_bond_publ_flag
Co1A N 2.0706(17) 7_656 y
Co1A N 2.0707(17) . y
Co1A N3 2.2295(15) . y
Co1A N3 2.2296(15) 7_656 y
Co1A N2AA 2.1344(16) 7_656 y
Co1A N2AA 2.1344(16) . y
F4AA C5BA 1.360(2) . ?
F0AA C9BA 1.340(3) . ?
F C7BA 1.355(3) . ?
F1AA C7AA 1.347(2) . ?
N N0AA 1.322(2) . ?
N C2BA 1.358(2) . ?
F2AA C12 1.351(2) . ?
F2 C13 1.354(3) . ?
N4AA N1 1.315(2) . ?
N4AA C5AA 1.360(3) . ?
N0AA N5 1.330(2) . ?
N3 C6AA 1.496(2) . ?
N3 C1AA 1.494(2) . ?
N3 C0BA 1.495(2) . ?
N2AA N3AA 1.323(2) . ?
N2AA C10 1.362(3) . ?
F3 C7 1.349(3) . ?
N3AA N2 1.328(2) . ?
N1 N4 1.341(2) . ?
C5AA C2 1.371(3) . ?
C5AA C0BA 1.500(3) . ?
N4 C2 1.350(3) . ?
N4 C9 1.469(3) . ?
C7AA C6 1.386(3) . ?
C7AA C15 1.374(3) . ?
C2 H2 0.9300 . ?
C9AA C5BA 1.383(3) . ?
C9AA C7BA 1.383(3) . ?
C9AA C11 1.503(3) . ?
N2 C11 1.468(3) . ?
N2 C14 1.351(3) . ?
N5 C4BA 1.353(3) . ?
N5 C3 1.472(3) . ?
C2BA C6AA 1.491(3) . ?
C2BA C4BA 1.369(3) . ?
C3BA H3BA 0.9300 . ?
C3BA C7BA 1.382(3) . ?
C3BA C12 1.373(3) . ?
C6AA H6AA 0.9700 . ?
C6AA H6AB 0.9700 . ?
C4BA H4BA 0.9300 . ?
F4 C0CA 1.349(3) . ?
C5BA C17 1.374(3) . ?
C1AA H1AA 0.9700 . ?
C1AA H1AB 0.9700 . ?
C1AA C10 1.491(3) . ?
C6BA C3 1.497(3) . ?
C6BA C9BA 1.385(3) . ?
C6BA C0CA 1.380(3) . ?
C3 H3A 0.9700 . ?
C3 H3B 0.9700 . ?
C0BA H0BA 0.9700 . ?
C0BA H0BB 0.9700 . ?
C H 0.9300 . ?
C C0CA 1.376(5) . ?
C C18 1.363(5) . ?
C9BA C16 1.379(4) . ?
F1 C18 1.353(4) . ?
C6 C9 1.506(3) . ?
C6 C13 1.386(3) . ?
C7 C8 1.373(4) . ?
C7 C15 1.377(4) . ?
C8 H8 0.9300 . ?
C8 C13 1.367(3) . ?
C9 H9A 0.9700 . ?
C9 H9B 0.9700 . ?
C10 C14 1.367(3) . ?
C11 H11A 0.9700 . ?
C11 H11B 0.9700 . ?
C12 C17 1.379(3) . ?
C14 H14 0.9300 . ?
C15 H15 0.9300 . ?
C16 H16 0.9300 . ?
C16 C18 1.370(5) . ?
C17 H17 0.9300 . ?
B1 F5 1.374(13) . ?
B1 F6 1.370(12) . ?
B1 F7 1.390(12) . ?
B1 F8 1.379(13) . ?
B1A F5A 1.368(11) . ?
B1A F6A 1.376(11) . ?
B1A F7A 1.373(11) . ?
B1A F8A 1.384(12) . ?
B2 F9 1.371(13) . ?
B2 F10 1.387(12) . ?
B2 F11 1.342(12) . ?
B2 F12 1.373(11) . ?
B2A F9A 1.356(11) . ?
B2A F12A 1.373(10) . ?
B2A F11A 1.384(11) . ?
B2A F10A 1.366(10) . ?

loop_
_geom_torsion_atom_site_label_1
_geom_torsion_atom_site_label_2
_geom_torsion_atom_site_label_3
_geom_torsion_atom_site_label_4
_geom_torsion
_geom_torsion_site_symmetry_1
_geom_torsion_site_symmetry_2
_geom_torsion_site_symmetry_3
_geom_torsion_site_symmetry_4
_geom_torsion_publ_flag
Co1A N N0AA N5 172.13(14) . . . . ?
Co1A N C2BA C6AA 10.7(2) . . . . ?
Co1A N C2BA C4BA -173.51(13) . . . . ?
Co1A N3 C6AA C2BA 15.09(19) . . . . ?
Co1A N3 C1AA C10 44.65(17) . . . . ?
Co1A N3 C0BA C5AA 173.10(12) . . . . ?
Co1A N2AA N3AA N2 171.63(15) . . . . ?
Co1A N2AA C10 C1AA 3.9(2) . . . . ?
Co1A N2AA C10 C14 -173.88(14) . . . . ?
F4AA C5BA C17 C12 -177.20(19) . . . . ?
F0AA C9BA C16 C18 -179.2(2) . . . . ?
F1AA C7AA C6 C9 -1.6(3) . . . . ?
F1AA C7AA C6 C13 179.53(19) . . . . ?
F1AA C7AA C15 C7 179.6(2) . . . . ?
N N0AA N5 C4BA -0.1(2) . . . . ?
N N0AA N5 C3 175.14(18) . . . . ?
N C2BA C6AA N3 -17.8(3) . . . . ?
N C2BA C4BA N5 -0.3(2) . . . . ?
F2AA C12 C17 C5BA 177.2(2) . . . . ?
N4AA N1 N4 C2 0.8(2) . . . . ?
N4AA N1 N4 C9 179.84(18) . . . . ?
N4AA C5AA C2 N4 0.4(2) . . . . ?
N4AA C5AA C0BA N3 -83.3(2) . . . . ?
N0AA N C2BA C6AA -175.49(17) . . . . ?
N0AA N C2BA C4BA 0.3(2) . . . . ?
N0AA N5 C4BA C2BA 0.2(2) . . . . ?
N0AA N5 C3 C6BA -89.0(2) . . . . ?
N3 C1AA C10 N2AA -34.8(3) . . . . ?
N3 C1AA C10 C14 142.3(2) . . . . ?
N2AA N3AA N2 C11 -173.89(17) . . . . ?
N2AA N3AA N2 C14 -0.8(2) . . . . ?
N2AA C10 C14 N2 0.0(2) . . . . ?
F3 C7 C8 C13 179.5(2) . . . . ?
F3 C7 C15 C7AA -179.2(2) . . . . ?
N3AA N2AA C10 C1AA 177.28(17) . . . . ?
N3AA N2AA C10 C14 -0.5(2) . . . . ?
N3AA N2 C11 C9AA -82.2(2) . . . . ?
N3AA N2 C14 C10 0.5(2) . . . . ?
N1 N4AA C5AA C2 0.1(2) . . . . ?
N1 N4AA C5AA C0BA 178.38(17) . . . . ?
N1 N4 C2 C5AA -0.7(2) . . . . ?
N1 N4 C9 C6 -102.8(2) . . . . ?
C5AA N4AA N1 N4 -0.6(2) . . . . ?
C7AA C6 C9 N4 90.1(2) . . . . ?
C7AA C6 C13 F2 -179.9(2) . . . . ?
C7AA C6 C13 C8 1.2(3) . . . . ?
C2 C5AA C0BA N3 94.5(2) . . . . ?
C2 N4 C9 C6 76.0(3) . . . . ?
C9AA C5BA C17 C12 1.2(3) . . . . ?
C2BA N N0AA N5 -0.2(2) . . . . ?
C3BA C12 C17 C5BA -2.1(3) . . . . ?
C6AA N3 C1AA C10 -73.28(19) . . . . ?
C6AA N3 C0BA C5AA -64.3(2) . . . . ?
C6AA C2BA C4BA N5 174.8(2) . . . . ?
C4BA N5 C3 C6BA 85.3(3) . . . . ?
C4BA C2BA C6AA N3 167.6(2) . . . . ?
C5BA C9AA C7BA F -179.46(19) . . . . ?
C5BA C9AA C7BA C3BA -1.3(3) . . . . ?
C5BA C9AA C11 N2 -61.9(3) . . . . ?
C1AA N3 C6AA C2BA 129.61(17) . . . . ?
C1AA N3 C0BA C5AA 57.7(2) . . . . ?
C1AA C10 C14 N2 -177.3(2) . . . . ?
C6BA C9BA C16 C18 1.2(4) . . . . ?
C7BA C9AA C5BA F4AA 178.83(18) . . . . ?
C7BA C9AA C5BA C17 0.4(3) . . . . ?
C7BA C9AA C11 N2 125.6(2) . . . . ?
C7BA C3BA C12 F2AA -178.00(19) . . . . ?
C7BA C3BA C12 C17 1.3(4) . . . . ?
C3 N5 C4BA C2BA -174.4(2) . . . . ?
C3 C6BA C9BA F0AA -0.8(3) . . . . ?
C3 C6BA C9BA C16 178.7(2) . . . . ?
C3 C6BA C0CA F4 0.4(3) . . . . ?
C3 C6BA C0CA C -179.6(2) . . . . ?
C0BA N3 C6AA C2BA -108.58(18) . . . . ?
C0BA N3 C1AA C10 164.59(16) . . . . ?
C0BA C5AA C2 N4 -177.67(19) . . . . ?
C9BA C6BA C3 N5 97.1(2) . . . . ?
C9BA C6BA C0CA F4 -179.82(19) . . . . ?
C9BA C6BA C0CA C 0.2(3) . . . . ?
C9BA C16 C18 C -0.6(4) . . . . ?
C9BA C16 C18 F1 179.8(2) . . . . ?
C0CA C6BA C3 N5 -83.1(2) . . . . ?
C0CA C6BA C9BA F0AA 179.38(19) . . . . ?
C0CA C6BA C9BA C16 -1.0(3) . . . . ?
C0CA C C18 F1 179.5(2) . . . . ?
C0CA C C18 C16 -0.2(4) . . . . ?
C6 C7AA C15 C7 -0.1(4) . . . . ?
C7 C8 C13 F2 -179.5(2) . . . . ?
C7 C8 C13 C6 -0.6(4) . . . . ?
C8 C7 C15 C7AA 0.7(4) . . . . ?
C9 N4 C2 C5AA -179.6(2) . . . . ?
C9 C6 C13 F2 1.2(3) . . . . ?
C9 C6 C13 C8 -177.7(2) . . . . ?
C10 N2AA N3AA N2 0.8(2) . . . . ?
C11 C9AA C5BA F4AA 6.0(3) . . . . ?
C11 C9AA C5BA C17 -172.5(2) . . . . ?
C11 C9AA C7BA F -6.4(3) . . . . ?
C11 C9AA C7BA C3BA 171.8(2) . . . . ?
C11 N2 C14 C10 173.07(19) . . . . ?
C12 C3BA C7BA F 178.7(2) . . . . ?
C12 C3BA C7BA C9AA 0.6(3) . . . . ?
C13 C6 C9 N4 -91.1(3) . . . . ?
C14 N2 C11 C9AA 105.8(3) . . . . ?
C15 C7AA C6 C9 178.0(2) . . . . ?
C15 C7AA C6 C13 -0.8(3) . . . . ?
C15 C7 C8 C13 -0.4(4) . . . . ?
C18 C C0CA F4 -179.6(2) . . . . ?
C18 C C0CA C6BA 0.3(4) . . . . ?

loop_
_smtbx_masks_void_nr
_smtbx_masks_void_average_x
_smtbx_masks_void_average_y
_smtbx_masks_void_average_z
_smtbx_masks_void_volume
_smtbx_masks_void_count_electrons
_smtbx_masks_void_content
1 0.250 0.130 0.500 96.6 31.0 '1.5 MeOH'
2 0.250 0.370 0.000 96.6 31.0 '1.5 MeOH'
3 -0.250 0.630 0.000 96.6 31.0 '1.5 MeOH'
4 -0.250 0.870 0.500 96.6 31.0 '1.5 MeOH'
5 0.250 0.050 0.000 47.7 7.4 '0.5 MeOH'
6 0.250 0.450 0.500 47.7 7.4 '0.5 MeOH'
7 0.750 0.550 0.500 47.7 7.4 '0.5 MeOH'
8 0.750 0.950 0.000 47.7 7.4 '0.5 MeOH'
